data_4503227
loop_
_publ_author_name
'Stephenson, Maria D.'
'Prior, Timothy J.'
'Hardie, Michaele J.'

_publ_section_title
;
 New Network Structures from Cu(II) Complexes of Chelating Ligands with
 Appended Hydrogen Bonding Sites
;
_journal_issue 2
_journal_name_full 'Crystal Growth &amp; Design'
_journal_page_first 643
_journal_paper_doi 10.1021/cg700820d
_journal_volume 8
_journal_year 2008
_chemical_formula_sum 'C12 H12 Cl2 Cu N2 O2'
_chemical_formula_weight 350.68
_chemical_name_systematic
;
 [{2,2'-bipyridine-5,5'-bis(hydroxymethyl)}dichlorocopper(II)]
;
_space_group_IT_number 14
_symmetry_cell_setting monoclinic
_symmetry_space_group_name_Hall '-P 2ybc'
_symmetry_space_group_name_H-M 'P 1 21/c 1'
_atom_sites_solution_hydrogens geom
_atom_sites_solution_primary direct
_atom_sites_solution_secondary difmap
_audit_creation_method SHELXL-97
_cell_angle_alpha 90.00
_cell_angle_beta 110.54(3)
_cell_angle_gamma 90.00
_cell_formula_units_Z 4
_cell_length_a 8.4512(17)
_cell_length_b 22.888(5)
_cell_length_c 7.1305(14)
_cell_measurement_temperature 150(2)
_cell_volume 1291.6(5)
_computing_cell_refinement 'DENZO-SMN (Otwinowski & Minor, 1996)'
_computing_data_collection 'COLLECT (Nonius, 1999)'
_computing_data_reduction 'DENZO-SMN (Otwinowski & Minor, 1996)'
_computing_molecular_graphics 'XSeed (Barbour, 2001)'
_computing_structure_refinement 'SHELXL-97 (Sheldrick, 1997)'
_computing_structure_solution 'SHELXS-97 (Sheldrick, 1990)'
_diffrn_ambient_temperature 150(2)
_diffrn_measured_fraction_theta_full 0.995
_diffrn_measured_fraction_theta_max 0.995
_diffrn_measurement_device_type 'Nonius KappaCCD'
_diffrn_measurement_method 'omega and phi scans'
_diffrn_radiation_monochromator graphite
_diffrn_radiation_source 'fine-focus sealed tube'
_diffrn_radiation_type MoK\a
_diffrn_radiation_wavelength 0.71073
_diffrn_reflns_av_R_equivalents 0.1117
_diffrn_reflns_av_sigmaI/netI 0.0739
_diffrn_reflns_limit_h_max 10
_diffrn_reflns_limit_h_min -10
_diffrn_reflns_limit_k_max 27
_diffrn_reflns_limit_k_min -29
_diffrn_reflns_limit_l_max 9
_diffrn_reflns_limit_l_min -9
_diffrn_reflns_number 11769
_diffrn_reflns_theta_full 27.47
_diffrn_reflns_theta_max 27.47
_diffrn_reflns_theta_min 3.13
_exptl_absorpt_coefficient_mu 2.102
_exptl_absorpt_correction_T_max 0.9022
_exptl_absorpt_correction_T_min 0.6216
_exptl_absorpt_correction_type multi-scan
_exptl_absorpt_process_details SORTAV
_exptl_crystal_colour green
_exptl_crystal_density_diffrn 1.803
_exptl_crystal_density_method 'not measured'
_exptl_crystal_description needle
_exptl_crystal_F_000 708
_exptl_crystal_size_max 0.25
_exptl_crystal_size_mid 0.05
_exptl_crystal_size_min 0.05
_refine_diff_density_max 1.072
_refine_diff_density_min -1.404
_refine_diff_density_rms 0.164
_refine_ls_extinction_method none
_refine_ls_goodness_of_fit_ref 1.042
_refine_ls_hydrogen_treatment refal
_refine_ls_matrix_type full
_refine_ls_number_parameters 199
_refine_ls_number_reflns 2942
_refine_ls_number_restraints 5
_refine_ls_restrained_S_all 1.042
_refine_ls_R_factor_all 0.0698
_refine_ls_R_factor_gt 0.0556
_refine_ls_shift/su_max 0.000
_refine_ls_shift/su_mean 0.000
_refine_ls_structure_factor_coef Fsqd
_refine_ls_weighting_details 'calc w=1/[\s^2^(Fo^2^)+(0.0774P)^2^+1.5589P] where P=(Fo^2^+2Fc^2^)/3'
_refine_ls_weighting_scheme calc
_refine_ls_wR_factor_gt 0.1359
_refine_ls_wR_factor_ref 0.1466
_reflns_number_gt 2412
_reflns_number_total 2942
_reflns_threshold_expression >2sigma(I)
_cod_data_source_file cg700820d-file001.cif
_cod_data_source_block complex7
_cod_depositor_comments
;
The following automatic conversions were performed:

'_symmetry_cell_setting' value 'Monoclinic' changed to 'monoclinic'
according to /home/saulius/struct/CIF-dictionaries/cif_core.dic
dictionary named 'cif_core.dic' version 2.4.1 from 2010-06-29.

Automatic conversion script
Id: cif_fix_values 1715 2011-07-08 13:25:40Z adriana 
;
_cod_original_cell_volume 1291.6(4)
_cod_original_sg_symbol_H-M P2(1)/c
_cod_database_code 4503227

loop_
_symmetry_equiv_pos_as_xyz
'x, y, z'
'-x, y+1/2, -z+1/2'
'-x, -y, -z'
'x, -y-1/2, z-1/2'

loop_
_atom_site_label
_atom_site_type_symbol
_atom_site_fract_x
_atom_site_fract_y
_atom_site_fract_z
_atom_site_U_iso_or_equiv
_atom_site_adp_type
_atom_site_occupancy
_atom_site_symmetry_multiplicity
_atom_site_calc_flag
_atom_site_refinement_flags
Cu1 Cu 0.45110(5) 0.28958(2) 0.41754(7) 0.02185(18) Uani 1 1 d .
Cl2 Cl 0.28839(11) 0.26875(4) 0.65891(13) 0.0247(2) Uani 1 1 d .
O1 O 0.7383(5) 0.51370(15) 0.5217(5) 0.0495(9) Uani 1 1 d D
N1 N 0.6602(4) 0.33622(14) 0.5781(5) 0.0226(6) Uani 1 1 d .
H1 H 0.726(9) 0.5497(12) 0.543(11) 0.08(2) Uiso 1 1 d D
O1A O 0.7537(4) 0.01908(14) 0.6577(5) 0.0369(7) Uani 1 1 d D
N2 N 0.6117(4) 0.22407(14) 0.5404(5) 0.0216(6) Uani 1 1 d .
H1A H 0.763(10) 0.005(3) 0.773(6) 0.09(3) Uiso 1 1 d D
Cl2 Cl 0.29615(12) 0.36922(4) 0.27731(14) 0.0290(3) Uani 1 1 d .
C2 C 0.7983(4) 0.30338(17) 0.6784(5) 0.0215(7) Uani 1 1 d .
C2A C 0.7698(4) 0.23963(16) 0.6584(5) 0.0206(7) Uani 1 1 d .
C3 C 0.9514(5) 0.32865(18) 0.7905(6) 0.0269(8) Uani 1 1 d D
H3 H 1.052(4) 0.305(2) 0.849(7) 0.043(14) Uiso 1 1 d D
C3A C 0.8917(5) 0.19766(18) 0.7491(6) 0.0252(8) Uani 1 1 d D
H3A H 0.999(3) 0.2102(18) 0.837(5) 0.024(11) Uiso 1 1 d D
C4 C 0.9647(5) 0.38896(19) 0.7986(6) 0.0284(8) Uani 1 1 d .
H4 H 1.072(6) 0.405(2) 0.856(7) 0.029(11) Uiso 1 1 d .
C4A C 0.8480(5) 0.13902(18) 0.7240(6) 0.0261(8) Uani 1 1 d .
H4A H 0.931(7) 0.112(2) 0.795(8) 0.038(13) Uiso 1 1 d .
C5 C 0.8237(5) 0.42328(18) 0.6975(6) 0.0271(8) Uani 1 1 d .
C5A C 0.6853(5) 0.12310(17) 0.6089(6) 0.0257(8) Uani 1 1 d .
C6 C 0.6745(5) 0.39470(17) 0.5891(6) 0.0260(8) Uani 1 1 d D
H6 H 0.575(4) 0.4151(17) 0.515(6) 0.027(11) Uiso 1 1 d D
C6A C 0.5714(5) 0.16696(17) 0.5187(6) 0.0236(8) Uani 1 1 d .
H6A H 0.454(5) 0.1565(19) 0.442(6) 0.020(10) Uiso 1 1 d .
C11 C 0.6233(5) 0.06023(18) 0.5776(6) 0.0306(9) Uiso 1 1 d .
H11A H 0.5372 0.0547 0.6409 0.037 Uiso 1 1 calc R
H11B H 0.5683 0.0529 0.4322 0.037 Uiso 1 1 calc R
C15 C 0.8317(6) 0.48884(18) 0.7110(7) 0.0342(9) Uani 1 1 d .
H15A H 0.7844 0.5023 0.8124 0.041 Uiso 1 1 calc R
H15B H 0.9509 0.5018 0.7534 0.041 Uiso 1 1 calc R

loop_
_atom_site_aniso_label
_atom_site_aniso_U_11
_atom_site_aniso_U_22
_atom_site_aniso_U_33
_atom_site_aniso_U_23
_atom_site_aniso_U_13
_atom_site_aniso_U_12
Cu1 0.0194(3) 0.0207(3) 0.0216(3) 0.00051(17) 0.0024(2) 0.00055(16)
Cl2 0.0224(4) 0.0283(5) 0.0207(4) 0.0021(4) 0.0040(3) 0.0013(3)
O1 0.076(3) 0.0260(17) 0.0381(18) 0.0001(14) 0.0098(18) 0.0098(17)
N1 0.0231(15) 0.0212(16) 0.0219(15) -0.0007(12) 0.0060(13) 0.0007(12)
O1A 0.0387(17) 0.0273(16) 0.0430(19) 0.0049(14) 0.0120(15) 0.0057(13)
N2 0.0206(15) 0.0226(15) 0.0204(15) -0.0025(12) 0.0057(12) -0.0015(12)
Cl1 0.0255(5) 0.0233(5) 0.0313(5) 0.0015(4) 0.0013(4) 0.0018(4)
C2 0.0181(16) 0.0235(19) 0.0211(18) 0.0003(14) 0.0045(14) 0.0005(14)
C2A 0.0202(16) 0.0219(18) 0.0196(17) -0.0010(14) 0.0068(14) -0.0032(14)
C3 0.0226(18) 0.029(2) 0.0251(19) 0.0003(16) 0.0033(15) 0.0029(15)
C3A 0.0214(18) 0.028(2) 0.0225(18) -0.0001(15) 0.0029(15) 0.0008(15)
C4 0.0231(19) 0.030(2) 0.0260(19) -0.0025(16) 0.0013(16) -0.0072(16)
C4A 0.0262(19) 0.026(2) 0.0260(19) 0.0028(16) 0.0092(16) 0.0046(16)
C5 0.0267(19) 0.026(2) 0.0259(18) -0.0009(16) 0.0060(16) -0.0014(16)
C5A 0.0261(18) 0.0257(19) 0.0265(19) 0.0009(16) 0.0108(16) -0.0001(15)
C6 0.0244(18) 0.023(2) 0.0275(19) -0.0013(16) 0.0058(16) -0.0001(15)
C6A 0.0232(18) 0.0245(19) 0.0220(17) 0.0007(15) 0.0065(15) -0.0008(15)
C15 0.032(2) 0.023(2) 0.039(2) 0.0004(18) 0.0026(18) -0.0050(16)

loop_
_atom_type_symbol
_atom_type_description
_atom_type_scat_dispersion_real
_atom_type_scat_dispersion_imag
_atom_type_scat_source
C C 0.0033 0.0016 'International Tables Vol C Tables 4.2.6.8 and 6.1.1.4'
H H 0.0000 0.0000 'International Tables Vol C Tables 4.2.6.8 and 6.1.1.4'
N N 0.0061 0.0033 'International Tables Vol C Tables 4.2.6.8 and 6.1.1.4'
O O 0.0106 0.0060 'International Tables Vol C Tables 4.2.6.8 and 6.1.1.4'
Cl Cl 0.1484 0.1585 'International Tables Vol C Tables 4.2.6.8 and 6.1.1.4'
Cu Cu 0.3201 1.2651 'International Tables Vol C Tables 4.2.6.8 and 6.1.1.4'

loop_
_geom_angle_atom_site_label_1
_geom_angle_atom_site_label_2
_geom_angle_atom_site_label_3
_geom_angle
_geom_angle_site_symmetry_1
_geom_angle_site_symmetry_3
N2 Cu1 N1 79.96(13) . .
N2 Cu1 Cl1 173.38(9) . .
N1 Cu1 Cl1 94.57(9) . .
N2 Cu1 Cl2 92.23(10) . 4_565
N1 Cu1 Cl2 155.61(9) . 4_565
Cl1 Cu1 Cl2 91.30(4) . 4_565
N2 Cu1 Cl2 90.44(9) . .
N1 Cu1 Cl2 106.27(9) . .
Cl1 Cu1 Cl2 94.70(4) . .
Cl2 Cu1 Cl2 96.79(3) 4_565 .
Cu1 Cl2 Cu1 109.35(4) 4_566 .
C6 N1 C2 118.4(3) . .
C6 N1 Cu1 126.7(3) . .
C2 N1 Cu1 114.9(2) . .
C6A N2 C2A 118.8(3) . .
C6A N2 Cu1 124.8(3) . .
C2A N2 Cu1 116.4(2) . .
N1 C2 C3 121.8(4) . .
N1 C2 C2A 114.4(3) . .
C3 C2 C2A 123.7(3) . .
N2 C2A C3A 121.1(3) . .
N2 C2A C2 114.3(3) . .
C3A C2A C2 124.6(3) . .
C4 C3 C2 119.1(4) . .
C4A C3A C2A 119.2(4) . .
C3 C4 C5 119.8(4) . .
C5A C4A C3A 119.8(4) . .
C6 C5 C4 117.7(4) . .
C6 C5 C15 121.1(4) . .
C4 C5 C15 121.1(4) . .
C4A C5A C6A 118.1(4) . .
C4A C5A C11 123.9(4) . .
C6A C5A C11 118.1(4) . .
N1 C6 C5 123.2(4) . .
N2 C6A C5A 123.0(4) . .
O1A C11 C5A 113.1(3) . .
O1 C15 C5 109.9(4) . .

loop_
_geom_bond_atom_site_label_1
_geom_bond_atom_site_label_2
_geom_bond_distance
_geom_bond_site_symmetry_2
Cu1 N2 2.006(3) .
Cu1 N1 2.038(3) .
Cu1 Cl1 2.2624(11) .
Cu1 Cl2 2.3010(11) 4_565
Cu1 Cl2 2.5964(11) .
Cl2 Cu1 2.3010(11) 4_566
O1 C15 1.421(5) .
N1 C6 1.344(5) .
N1 C2 1.361(5) .
O1A C11 1.409(5) .
N2 C6A 1.346(5) .
N2 C2A 1.353(5) .
C2 C3 1.386(5) .
C2 C2A 1.478(5) .
C2A C3A 1.391(5) .
C3 C4 1.385(6) .
C3A C4A 1.387(6) .
C4 C5 1.398(6) .
C4A C5A 1.380(6) .
C5 C6 1.390(5) .
C5 C15 1.503(6) .
C5A C6A 1.384(5) .
C5A C11 1.521(6) .
